data_7231063
loop_
_publ_author_name
'Sun, Qi'
'Lin, Qiuhan'
'Lu, Ming'

_publ_section_title
;
 Nitramino-functionalized tetracyclic oxadiazoles as energetic materials
 with high performance and high stability: crystal structures and
 energetic properties
;
_journal_issue 30
_journal_name_full CrystEngComm
_journal_page_first 4321
_journal_paper_doi 10.1039/C8CE00857D
_journal_volume 20
_journal_year 2018
_chemical_formula_moiety '2(C2 H6 N5), C8 N12 O8, 2(H2 O)'
_chemical_formula_sum 'C12 H16 N22 O10'
_chemical_formula_weight 628.47
_space_group_crystal_system monoclinic
_space_group_IT_number 14
_space_group_name_Hall '-P 2yn'
_space_group_name_H-M_alt 'P 1 21/n 1'
_symmetry_space_group_name_Hall '-P 2yn'
_symmetry_space_group_name_H-M 'P 1 21/n 1'
_atom_sites_solution_hydrogens difmap
_audit_creation_method SHELXL-2014/7
_audit_update_record
;
2018-01-15 deposited with the CCDC.
2018-06-29 downloaded from the CCDC.
;
_cell_angle_alpha 90
_cell_angle_beta 111.758(4)
_cell_angle_gamma 90
_cell_formula_units_Z 2
_cell_length_a 7.0523(7)
_cell_length_b 19.0738(19)
_cell_length_c 9.4159(12)
_cell_measurement_reflns_used 1610
_cell_measurement_temperature 171(2)
_cell_measurement_theta_max 25.32
_cell_measurement_theta_min 3.16
_cell_volume 1176.3(2)
_computing_structure_refinement 'SHELXL-2014/7 (Sheldrick, 2014)'
_diffrn_ambient_temperature 171(2)
_diffrn_measured_fraction_theta_full 0.992
_diffrn_measured_fraction_theta_max 0.989
_diffrn_measurement_device_type 'PHOTON 100 CMOS detector'
_diffrn_measurement_method 'omega scan'
_diffrn_radiation_type MoK\a
_diffrn_radiation_wavelength 0.71073
_diffrn_reflns_av_R_equivalents 0.0612
_diffrn_reflns_av_unetI/netI 0.0706
_diffrn_reflns_Laue_measured_fraction_full 0.992
_diffrn_reflns_Laue_measured_fraction_max 0.989
_diffrn_reflns_limit_h_max 6
_diffrn_reflns_limit_h_min -8
_diffrn_reflns_limit_k_max 22
_diffrn_reflns_limit_k_min -22
_diffrn_reflns_limit_l_max 11
_diffrn_reflns_limit_l_min -11
_diffrn_reflns_number 5741
_diffrn_reflns_point_group_measured_fraction_full 0.992
_diffrn_reflns_point_group_measured_fraction_max 0.989
_diffrn_reflns_theta_full 25.242
_diffrn_reflns_theta_max 25.376
_diffrn_reflns_theta_min 3.289
_diffrn_source 'fine-focus sealed tube'
_exptl_absorpt_coefficient_mu 0.154
_exptl_absorpt_correction_T_max 0.7452
_exptl_absorpt_correction_T_min 0.6249
_exptl_absorpt_correction_type multi-scan
_exptl_absorpt_process_details 'SADABS (Bruker, 2014)'
_exptl_crystal_density_diffrn 1.774
_exptl_crystal_description column
_exptl_crystal_F_000 644
_exptl_crystal_size_max 0.270
_exptl_crystal_size_mid 0.140
_exptl_crystal_size_min 0.130
_refine_diff_density_max 0.324
_refine_diff_density_min -0.307
_refine_diff_density_rms 0.064
_refine_ls_extinction_method none
_refine_ls_goodness_of_fit_ref 1.043
_refine_ls_hydrogen_treatment refxyz
_refine_ls_matrix_type full
_refine_ls_number_parameters 223
_refine_ls_number_reflns 2139
_refine_ls_number_restraints 9
_refine_ls_restrained_S_all 1.041
_refine_ls_R_factor_all 0.0868
_refine_ls_R_factor_gt 0.0486
_refine_ls_shift/su_max 0.000
_refine_ls_shift/su_mean 0.000
_refine_ls_structure_factor_coef Fsqd
_refine_ls_weighting_details 'w=1/[\s^2^(Fo^2^)+(0.0412P)^2^+0.0231P] where P=(Fo^2^+2Fc^2^)/3'
_refine_ls_weighting_scheme calc
_refine_ls_wR_factor_gt 0.0865
_refine_ls_wR_factor_ref 0.0978
_reflns_Friedel_coverage 0.000
_reflns_number_gt 1508
_reflns_number_total 2139
_reflns_threshold_expression 'I > 2\s(I)'
_cod_data_source_file c8ce00857d2.cif
_cod_data_source_block 1_CCDC6
_cod_depositor_comments 'Adding full bibliography for 7231057--7231063.cif.'
_cod_database_code 7231063
_shelx_shelxl_version_number 2014/7
_shelx_space_group_comment
;
The symmetry employed for this shelxl refinement is uniquely defined
by the following loop, which should always be used as a source of
symmetry information in preference to the above space-group names.
They are only intended as comments.
;
_shelx_estimated_absorpt_t_min 0.960
_shelx_estimated_absorpt_t_max 0.980

loop_
_space_group_symop_operation_xyz
'x, y, z'
'-x+1/2, y+1/2, -z+1/2'
'-x, -y, -z'
'x-1/2, -y-1/2, z-1/2'

loop_
_atom_site_label
_atom_site_type_symbol
_atom_site_fract_x
_atom_site_fract_y
_atom_site_fract_z
_atom_site_U_iso_or_equiv
_atom_site_adp_type
_atom_site_occupancy
_atom_site_site_symmetry_order
_atom_site_calc_flag
_atom_site_refinement_flags_posn
_atom_site_refinement_flags_adp
C1 C -0.1285(4) 0.92987(13) 0.5980(3) 0.0131(6) Uani 1 1 d . .
C2 C -0.3958(4) 0.98680(13) 0.5288(3) 0.0138(6) Uani 1 1 d . .
C3 C 0.2251(4) 0.86351(13) 0.6967(3) 0.0152(6) Uani 1 1 d . .
C4 C 0.0066(4) 0.86938(12) 0.6226(3) 0.0137(6) Uani 1 1 d . .
C5 C 0.6859(4) 0.19513(12) 0.6997(3) 0.0148(6) Uani 1 1 d . .
C6 C 0.8623(4) 0.12683(12) 0.8878(3) 0.0133(6) Uani 1 1 d . .
N1 N -0.0639(3) 0.99318(11) 0.6453(2) 0.0176(5) Uani 1 1 d . .
N2 N -0.3367(3) 0.92324(10) 0.5236(2) 0.0138(5) Uani 1 1 d . .
N3 N 0.2731(3) 0.79707(11) 0.6928(2) 0.0195(5) Uani 1 1 d . .
N4 N -0.0719(3) 0.80832(10) 0.5730(3) 0.0197(5) Uani 1 1 d . .
N5 N 0.3446(3) 0.92189(10) 0.7516(2) 0.0170(5) Uani 1 1 d . .
N6 N 0.5442(3) 0.91011(11) 0.8116(2) 0.0169(5) Uani 1 1 d . .
N7 N 1.0000(3) 0.16144(11) 0.8545(2) 0.0171(5) Uani 1 1 d . .
N8 N 0.8831(3) 0.20360(11) 0.7307(2) 0.0175(5) Uani 1 1 d D .
H8A H 0.939(4) 0.2383(12) 0.712(3) 0.021 Uiso 1 1 d D U
N9 N 0.6684(3) 0.14525(11) 0.7951(2) 0.0146(5) Uani 1 1 d D .
H9A H 0.559(3) 0.1306(13) 0.797(3) 0.017 Uiso 1 1 d D U
N10 N 0.5350(3) 0.23041(12) 0.5970(3) 0.0212(6) Uani 1 1 d D .
H10A H 0.414(3) 0.2139(13) 0.563(3) 0.025 Uiso 1 1 d D U
H10B H 0.565(4) 0.2590(13) 0.540(3) 0.025 Uiso 1 1 d D U
N11 N 0.9017(3) 0.08150(12) 1.0051(3) 0.0196(5) Uani 1 1 d D .
H11A H 0.808(3) 0.0532(12) 1.001(3) 0.024 Uiso 1 1 d D U
H11B H 1.028(3) 0.0716(14) 1.053(3) 0.024 Uiso 1 1 d D U
O1 O -0.2456(2) 1.03261(8) 0.59778(19) 0.0169(4) Uani 1 1 d . .
O2 O 0.0887(3) 0.76226(9) 0.6146(2) 0.0224(5) Uani 1 1 d . .
O3 O 0.6549(3) 0.96404(9) 0.8469(2) 0.0212(5) Uani 1 1 d . .
O4 O 0.6222(3) 0.85090(9) 0.8310(2) 0.0255(5) Uani 1 1 d . .
O5 O 0.3420(3) 0.08669(11) 0.8242(3) 0.0320(5) Uani 1 1 d D .
H5C H 0.249(4) 0.1089(15) 0.840(4) 0.038 Uiso 1 1 d D U
H5D H 0.303(5) 0.0464(10) 0.802(3) 0.038 Uiso 1 1 d D U

loop_
_atom_site_aniso_label
_atom_site_aniso_U_11
_atom_site_aniso_U_22
_atom_site_aniso_U_33
_atom_site_aniso_U_23
_atom_site_aniso_U_13
_atom_site_aniso_U_12
C1 0.0109(13) 0.0157(14) 0.0116(13) 0.0015(10) 0.0028(10) 0.0002(11)
C2 0.0136(13) 0.0150(13) 0.0112(13) 0.0009(10) 0.0024(10) -0.0016(10)
C3 0.0134(13) 0.0160(14) 0.0166(14) 0.0015(11) 0.0059(11) 0.0008(11)
C4 0.0140(13) 0.0114(13) 0.0152(13) -0.0008(10) 0.0047(11) -0.0011(11)
C5 0.0153(14) 0.0116(13) 0.0144(14) -0.0035(11) 0.0021(11) -0.0028(11)
C6 0.0130(14) 0.0110(13) 0.0143(13) -0.0038(11) 0.0032(11) 0.0012(11)
N1 0.0106(11) 0.0177(12) 0.0215(12) 0.0043(9) 0.0026(9) 0.0061(9)
N2 0.0118(11) 0.0146(11) 0.0147(12) -0.0003(9) 0.0046(9) 0.0035(9)
N3 0.0111(11) 0.0180(12) 0.0272(13) -0.0022(10) 0.0047(10) -0.0026(9)
N4 0.0128(11) 0.0171(12) 0.0268(13) 0.0001(10) 0.0047(10) 0.0050(10)
N5 0.0087(11) 0.0166(11) 0.0217(12) 0.0007(9) 0.0010(9) 0.0009(9)
N6 0.0142(12) 0.0194(13) 0.0161(12) 0.0005(9) 0.0043(9) 0.0007(10)
N7 0.0144(11) 0.0160(11) 0.0183(12) 0.0014(9) 0.0033(9) -0.0012(9)
N8 0.0140(12) 0.0151(12) 0.0206(13) 0.0054(10) 0.0030(10) -0.0032(10)
N9 0.0103(12) 0.0146(11) 0.0181(12) -0.0005(9) 0.0045(10) -0.0026(9)
N10 0.0146(12) 0.0215(13) 0.0214(14) 0.0073(10) -0.0006(10) -0.0024(11)
N11 0.0150(12) 0.0193(13) 0.0211(13) 0.0051(10) 0.0026(10) -0.0010(10)
O1 0.0131(9) 0.0134(9) 0.0214(10) 0.0001(7) 0.0030(8) 0.0034(8)
O2 0.0138(10) 0.0135(9) 0.0369(12) -0.0029(8) 0.0060(8) 0.0019(8)
O3 0.0160(10) 0.0184(10) 0.0261(11) -0.0030(8) 0.0044(8) -0.0058(8)
O4 0.0145(10) 0.0177(10) 0.0359(12) 0.0007(8) -0.0005(9) 0.0067(8)
O5 0.0268(12) 0.0258(12) 0.0529(15) -0.0092(10) 0.0256(11) -0.0074(9)

loop_
_atom_type_symbol
_atom_type_description
_atom_type_scat_dispersion_real
_atom_type_scat_dispersion_imag
_atom_type_scat_source
C C 0.0033 0.0016 'International Tables Vol C Tables 4.2.6.8 and 6.1.1.4'
H H 0.0000 0.0000 'International Tables Vol C Tables 4.2.6.8 and 6.1.1.4'
N N 0.0061 0.0033 'International Tables Vol C Tables 4.2.6.8 and 6.1.1.4'
O O 0.0106 0.0060 'International Tables Vol C Tables 4.2.6.8 and 6.1.1.4'

loop_
_geom_angle_atom_site_label_1
_geom_angle_atom_site_label_2
_geom_angle_atom_site_label_3
_geom_angle
_geom_angle_site_symmetry_3
N1 C1 N2 115.4(2) .
N1 C1 C4 123.4(2) .
N2 C1 C4 121.2(2) .
N2 C2 O1 115.0(2) .
N2 C2 C2 127.4(3) 3_476
O1 C2 C2 117.6(3) 3_476
N3 C3 N5 131.4(2) .
N3 C3 C4 107.6(2) .
N5 C3 C4 121.0(2) .
N4 C4 C3 109.9(2) .
N4 C4 C1 119.0(2) .
C3 C4 C1 131.0(2) .
N8 C5 N10 126.4(2) .
N8 C5 N9 106.8(2) .
N10 C5 N9 126.8(2) .
N7 C6 N11 125.1(2) .
N7 C6 N9 112.0(2) .
N11 C6 N9 122.8(2) .
C1 N1 O1 102.92(18) .
C2 N2 C1 101.1(2) .
C3 N3 O2 105.81(19) .
C4 N4 O2 105.94(19) .
N6 N5 C3 115.34(19) .
O4 N6 O3 120.5(2) .
O4 N6 N5 124.0(2) .
O3 N6 N5 115.48(19) .
C6 N7 N8 103.24(19) .
C5 N8 N7 111.0(2) .
C5 N8 H8A 126.7(19) .
N7 N8 H8A 117.5(19) .
C5 N9 C6 106.9(2) .
C5 N9 H9A 124.9(18) .
C6 N9 H9A 128.2(18) .
C5 N10 H10A 120.4(18) .
C5 N10 H10B 117.8(19) .
H10A N10 H10B 117(3) .
C6 N11 H11A 116.9(18) .
C6 N11 H11B 115.7(19) .
H11A N11 H11B 122(3) .
C2 O1 N1 105.56(17) .
N4 O2 N3 110.74(17) .
H5C O5 H5D 108(3) .

loop_
_geom_bond_atom_site_label_1
_geom_bond_atom_site_label_2
_geom_bond_distance
_geom_bond_site_symmetry_2
C1 N1 1.309(3) .
C1 N2 1.378(3) .
C1 C4 1.459(3) .
C2 N2 1.289(3) .
C2 O1 1.341(3) .
C2 C2 1.455(5) 3_476
C3 N3 1.316(3) .
C3 N5 1.376(3) .
C3 C4 1.441(3) .
C4 N4 1.300(3) .
C5 N8 1.321(3) .
C5 N10 1.326(3) .
C5 N9 1.345(3) .
C6 N7 1.305(3) .
C6 N11 1.348(3) .
C6 N9 1.368(3) .
N1 O1 1.408(3) .
N3 O2 1.402(3) .
N4 O2 1.371(3) .
N5 N6 1.328(3) .
N6 O4 1.240(2) .
N6 O3 1.259(3) .
N7 N8 1.405(3) .
N8 H8A 0.82(2) .
N9 H9A 0.83(2) .
N10 H10A 0.854(17) .
N10 H10B 0.846(18) .
N11 H11A 0.844(17) .
N11 H11B 0.856(18) .
O5 H5C 0.837(18) .
O5 H5D 0.817(17) .
